data_5000393
loop_
_publ_author_name
'Jiajia Zhang'
D.M.Ho
'R.A.Pascal Junior'

_journal_name_full 'Tetrahedron Lett.'
_journal_page_first 3859
_journal_paper_doi 10.1016/S0040-4039(99)00643-7
_journal_volume 40
_journal_year 1999
_chemical_formula_moiety
;
C64 H40 O2
;
_chemical_formula_sum 'C64 H40 O2'
_chemical_name_systematic
;
10-Acetoxy-9,11,20,22-tetraphenyltetrabenzo(a,c,l,n)pentacene
;
_space_group_IT_number 14
_symmetry_cell_setting monoclinic
_symmetry_space_group_name_Hall '-P 2ybc'
_symmetry_space_group_name_H-M 'P 1 21/c 1'
_cell_angle_alpha 90
_cell_angle_beta 101.102(2)
_cell_angle_gamma 90
_cell_formula_units_Z 2
_cell_length_a 10.1184(4)
_cell_length_b 14.5100(6)
_cell_length_c 14.8047(4)
_cell_volume 2132.919
_diffrn_ambient_temperature 170
_exptl_crystal_colour orange.
_exptl_crystal_density_diffrn 1.309
_exptl_crystal_description plate
_exptl_crystal_preparation chloroform/ethanol
_refine_ls_R_factor_gt 6.02
_refine_ls_wR_factor_gt 6.02
_cod_original_sg_symbol_H-M 'P 21/c'
_cod_database_code 5000393

loop_
_symmetry_equiv_pos_site_id
_symmetry_equiv_pos_as_xyz
1 x,y,z
2 x,1/2-y,1/2+z
3 -x,-y,-z
4 -x,-1/2+y,-1/2-z

loop_
_atom_site_label
_atom_site_type_symbol
_atom_site_fract_x
_atom_site_fract_y
_atom_site_fract_z
C1 C 1.0395(4) 0.8243(3) 0.4237(2)
C2 C 0.9481(4) 0.7927(3) 0.3477(2)
C3 C 0.9375(4) 0.6958(3) 0.3181(2)
C4 C 0.9724(4) 0.6227(3) 0.3792(3)
H1 H 1.0064(4) 0.6359(3) 0.4422(3)
C5 C 0.9591(4) 0.5319(3) 0.3513(3)
H2 H 0.9833(4) 0.4836(3) 0.3947(3)
C6 C 0.9105(4) 0.5118(3) 0.2599(3)
H3 H 0.9056(4) 0.4497(3) 0.2393(3)
C7 C 0.8696(4) 0.5813(3) 0.1993(3)
H4 H 0.8342(4) 0.5664(3) 0.1369(3)
C8 C 0.8779(3) 0.6746(3) 0.2261(3)
C9 C 0.8231(3) 0.7484(3) 0.1623(2)
C10 C 0.7883(4) 0.7327(3) 0.0668(3)
H5 H 0.8004(4) 0.6730(3) 0.0434(3)
C11 C 0.7379(4) 0.8011(3) 0.0074(3)
H6 H 0.7137(4) 0.7886(3) -0.0566(3)
C12 C 0.7216(4) 0.8887(3) 0.0400(3)
H7 H 0.6876(4) 0.9369(3) -0.0015(3)
C13 C 0.7552(4) 0.9059(3) 0.1332(2)
H8 H 0.7449(4) 0.9665(3) 0.1552(2)
C14 C 0.8042(4) 0.8359(3) 0.1962(2)
C15 C 0.8526(4) 0.8569(3) 0.2957(2)
C16 C 0.8182(4) 0.9360(3) 0.3396(2)
C17 C 0.9035(4) 0.9654(3) 0.4244(2)
C18 C 1.0251(4) 0.9154(3) 0.4583(2)
C19 C 0.8775(4) 1.0453(3) 0.4708(2)
C20 C 1.1508(4) 0.7651(3) 0.4731(3)
C21 C 1.2505(5) 0.7332(5) 0.4307(3)
H9 H 1.2504(5) 0.7498(5) 0.3686(3)
C22 C 1.3525(6) 0.6764(6) 0.4777(4)
H10 H 1.4199(6) 0.6535(6) 0.4468(4)
C23 C 1.3561(6) 0.6539(5) 0.5662(4)
H11 H 1.4274(6) 0.6171(5) 0.5986(4)
C24 C 1.2574(5) 0.6840(3) 0.6092(3)
H12 H 1.2590(5) 0.6668(3) 0.6713(3)
C25 C 1.1550(4) 0.7391(3) 0.5641(3)
H13 H 1.0867(4) 0.7596(3) 0.5953(3)
C26 C 0.6958(4) 0.9901(3) 0.3012(2)
C27 C 0.7006(4) 1.0815(3) 0.2750(2)
H14 H 0.7851(4) 1.1113(3) 0.2785(2)
C28 C 0.5815(5) 1.1298(3) 0.2436(3)
H15 H 0.5852(5) 1.1928(3) 0.2267(3)
C29 C 0.4591(5) 1.0872(4) 0.2367(4)
H16 H 0.3782(5) 1.1202(4) 0.2150(4)
C30 C 0.4546(5) 0.9964(4) 0.2616(4)
H17 H 0.3699(5) 0.9666(4) 0.2564(4)
C31 C 0.5708(4) 0.9477(3) 0.2938(3)
H18 H 0.5656(4) 0.8850(3) 0.3111(3)
O1 O 0.7372(5) 1.0875(3) 0.4574(3)
O2 O 0.6398(11) 0.9612(10) 0.5137(7)
C32 C 0.6296(21) 1.0361(23) 0.4857(14)
C33 C 0.5123(8) 1.1088(8) 0.4743(6)
H19 H 0.5408(8) 1.1656(8) 0.4477(6)
H20 H 0.4325(8) 1.0839(8) 0.4334(6)
H21 H 0.4905(8) 1.1222(8) 0.5346(6)
O3? O 1.3020(11) 0.9268(9) 0.4050(9)
C34? C 1.3442(23) 0.9063(20) 0.4824(20)
C35? C 1.4877(8) 0.8912(8) 0.5257(6)
H22? H 1.4940(8) 0.8748(8) 0.5907(6)
H23? H 1.5390(8) 0.9478(8) 0.5213(6)
H24? H 1.5247(8) 0.8410(8) 0.4939(6)
C19B* C 1.1225(4) 0.9547(3) 0.5292(2)
C17B* C 1.0965(4) 1.0346(3) 0.5756(2)
C16B* C 1.1818(4) 1.0640(3) 0.6604(2)
C15B* C 1.1474(4) 1.1431(3) 0.7043(2)
C2B* C 1.0519(4) 1.2073(3) 0.6523(2)
C1B* C 0.9605(4) 1.1757(3) 0.5763(2)
C18B* C 0.9749(4) 1.0846(3) 0.5417(2)
C20B* C 0.8492(4) 1.2349(3) 0.5269(3)
C21B* C 0.7495(5) 1.2668(5) 0.5693(3)
H9B* H 0.7496(5) 1.2502(5) 0.6314(3)
C22B* C 0.6475(6) 1.3236(6) 0.5223(4)
H10B* H 0.5801(6) 1.3465(6) 0.5532(4)
C23B* C 0.6439(6) 1.3461(5) 0.4338(4)
H11B* H 0.5726(6) 1.3829(5) 0.4014(4)
C24B* C 0.7426(5) 1.3160(3) 0.3908(3)
H12B* H 0.7410(5) 1.3332(3) 0.3287(3)
C25B* C 0.8450(4) 1.2609(3) 0.4359(3)
H13B* H 0.9133(4) 1.2404(3) 0.4047(3)
C3B* C 1.0625(4) 1.3042(3) 0.6819(2)
C4B* C 1.0276(4) 1.3773(3) 0.6208(3)
H1B* H 0.9936(4) 1.3641(3) 0.5578(3)
C5B* C 1.0409(4) 1.4681(3) 0.6487(3)
H2B* H 1.0167(4) 1.5164(3) 0.6053(3)
C6B* C 1.0895(4) 1.4882(3) 0.7401(3)
H3B* H 1.0944(4) 1.5503(3) 0.7607(3)
C7B* C 1.1304(4) 1.4187(3) 0.8007(3)
H4B* H 1.1658(4) 1.4336(3) 0.8631(3)
C8B* C 1.1221(3) 1.3254(3) 0.7739(3)
C9B* C 1.1769(3) 1.2516(3) 0.8377(2)
C10B* C 1.2117(4) 1.2673(3) 0.9332(3)
H5B* H 1.1996(4) 1.3270(3) 0.9566(3)
C11B* C 1.2621(4) 1.1989(3) 0.9926(3)
H6B* H 1.2863(4) 1.2114(3) 1.0566(3)
C12B* C 1.2784(4) 1.1113(3) 0.9600(3)
H7B* H 1.3124(4) 1.0631(3) 1.0015(3)
C13B* C 1.2448(4) 1.0941(3) 0.8668(2)
H8B* H 1.2551(4) 1.0335(3) 0.8448(2)
C14B* C 1.1958(4) 1.1641(3) 0.8038(2)
C26B* C 1.3042(4) 1.0099(3) 0.6988(2)
C27B* C 1.2994(4) 0.9185(3) 0.7250(2)
H14B* H 1.2149(4) 0.8887(3) 0.7215(2)
C28B* C 1.4185(5) 0.8702(3) 0.7564(3)
H15B* H 1.4148(5) 0.8072(3) 0.7733(3)
C29B* C 1.5409(5) 0.9128(4) 0.7633(4)
H16B* H 1.6218(5) 0.8798(4) 0.7850(4)
C30B* C 1.5454(5) 1.0036(4) 0.7384(4)
H17B* H 1.6301(5) 1.0334(4) 0.7436(4)
C31B* C 1.4292(4) 1.0523(3) 0.7062(3)
H18B* H 1.4344(4) 1.1150(3) 0.6889(3)
O1B* O 1.2628(5) 0.9125(3) 0.5426(3)
C32B* C 1.3704(21) 0.9639(23) 0.5143(14)
O2B* O 1.3602(11) 1.0388(10) 0.4863(7)
C33B* C 1.4877(8) 0.8912(8) 0.5257(6)
H19B* H 1.4592(8) 0.8344(8) 0.5523(6)
H20B* H 1.5675(8) 0.9161(8) 0.5666(6)
H21B* H 1.5095(8) 0.8778(8) 0.4654(6)

loop_
_atom_type_symbol
_atom_type_radius_bond
C 0.68
H 0.23
O 0.68
